data_7718443
loop_
_publ_author_name
'Seki, Kota'
'Nakamura, Takashi'

_publ_section_title
;
 Selective synthesis of a heterotetranuclear complex from a macrocyclic
 ligand with multiple identical chelating units.
;
_journal_issue 15
_journal_name_full 'Dalton transactions (Cambridge, England : 2003)'
_journal_page_first 6034
_journal_page_last 6037
_journal_paper_doi 10.1039/d5dt00623f
_journal_volume 54
_journal_year 2025
_chemical_formula_moiety 'C82 H72 F12 N8 O8 Pd4, (C4 H8 O2)3.5, (C2 H3 N)0.5, (C H Cl3)'
_chemical_formula_sum 'C98 H102.5 Cl3 F12 N8.5 O15 Pd4'
_chemical_formula_weight 2399.33
_space_group_crystal_system monoclinic
_space_group_IT_number 15
_space_group_name_Hall '-C 2yc'
_space_group_name_H-M_alt 'C 1 2/c 1'
_atom_sites_solution_hydrogens geom
_audit_creation_method SHELXL-2018/3
_audit_update_record
;
2025-02-15 deposited with the CCDC.	2025-03-26 downloaded from the CCDC.
;
_cell_angle_alpha 90
_cell_angle_beta 95.6000(10)
_cell_angle_gamma 90
_cell_formula_units_Z 8
_cell_length_a 31.334(4)
_cell_length_b 21.718(3)
_cell_length_c 30.168(4)
_cell_measurement_reflns_used 9964
_cell_measurement_temperature 100(2)
_cell_measurement_theta_max 19.399
_cell_measurement_theta_min 2.172
_cell_volume 20432(5)
_computing_cell_refinement 'APEX3 (Bruker Nano, 2019)'
_computing_data_collection 'APEX2 (Bruker AXS, 2006)'
_computing_data_reduction 'APEX3 (Bruker Nano, 2019)'
_computing_publication_material 'Yadokari-XG (Wakita, Nemoto et al., 2009)'
_computing_structure_refinement 'SHELXL-2018/3 (Sheldrick, 2018)'
_computing_structure_solution 'SHELXT 2018/2 (Sheldrick, 2018)'
_diffrn_ambient_temperature 100(2)
_diffrn_detector_area_resol_mean 8.333
_diffrn_measured_fraction_theta_full 1.000
_diffrn_measured_fraction_theta_max 0.996
_diffrn_measurement_device_type 'Bruker D8 goniometer'
_diffrn_measurement_method '\f and \w scans'
_diffrn_radiation_monochromator 'multilayered confocal mirror'
_diffrn_radiation_source 'rotating anode X-ray tube'
_diffrn_radiation_type MoK\a
_diffrn_radiation_wavelength 0.71073
_diffrn_reflns_av_R_equivalents 0.2086
_diffrn_reflns_av_unetI/netI 0.1024
_diffrn_reflns_Laue_measured_fraction_full 1.000
_diffrn_reflns_Laue_measured_fraction_max 0.996
_diffrn_reflns_limit_h_max 39
_diffrn_reflns_limit_h_min -39
_diffrn_reflns_limit_k_max 27
_diffrn_reflns_limit_k_min -27
_diffrn_reflns_limit_l_max 37
_diffrn_reflns_limit_l_min -37
_diffrn_reflns_number 263646
_diffrn_reflns_point_group_measured_fraction_full 1.000
_diffrn_reflns_point_group_measured_fraction_max 0.996
_diffrn_reflns_theta_full 25.242
_diffrn_reflns_theta_max 26.424
_diffrn_reflns_theta_min 1.296
_exptl_absorpt_coefficient_mu 0.859
_exptl_absorpt_correction_T_max 0.7454
_exptl_absorpt_correction_T_min 0.6066
_exptl_absorpt_correction_type multi-scan
_exptl_absorpt_process_details
;    
 SADABS-2016/2 - Bruker AXS area detector scaling and absorption correction 
;
_exptl_crystal_colour red
_exptl_crystal_density_diffrn 1.560
_exptl_crystal_description column
_exptl_crystal_F_000 9704
_exptl_crystal_size_max 0.390
_exptl_crystal_size_mid 0.100
_exptl_crystal_size_min 0.060
_refine_diff_density_max 2.168
_refine_diff_density_min -1.353
_refine_diff_density_rms 0.162
_refine_ls_extinction_method none
_refine_ls_goodness_of_fit_ref 1.042
_refine_ls_hydrogen_treatment constr
_refine_ls_matrix_type full
_refine_ls_number_parameters 1350
_refine_ls_number_reflns 20920
_refine_ls_number_restraints 167
_refine_ls_restrained_S_all 1.043
_refine_ls_R_factor_all 0.1711
_refine_ls_R_factor_gt 0.0790
_refine_ls_shift/su_max 0.002
_refine_ls_shift/su_mean 0.000
_refine_ls_structure_factor_coef Fsqd
_refine_ls_weighting_details 'w=1/[\s^2^(Fo^2^)+(0.0955P)^2^+403.6471P] where P=(Fo^2^+2Fc^2^)/3'
_refine_ls_weighting_scheme calc
_refine_ls_wR_factor_gt 0.1924
_refine_ls_wR_factor_ref 0.2560
_reflns_Friedel_coverage 0.000
_reflns_number_gt 11025
_reflns_number_total 20920
_reflns_threshold_expression 'I > 2\s(I)'
_cod_data_source_file d5dt00623f2.cif
_cod_data_source_block s101a_a
_cod_depositor_comments 'Adding full bibliography for 7718442--7718445.cif.'
_cod_original_sg_symbol_H-M 'C 2/c'
_cod_original_formula_sum 'C98 H102.50 Cl3 F12 N8.50 O15 Pd4'
_cod_database_code 7718443
_shelx_shelxl_version_number 2018/3
_shelx_space_group_comment
;
The symmetry employed for this shelxl refinement is uniquely defined
by the following loop, which should always be used as a source of
symmetry information in preference to the above space-group names.
They are only intended as comments.
;
_shelx_estimated_absorpt_t_min 0.731
_shelx_estimated_absorpt_t_max 0.950

loop_
_space_group_symop_operation_xyz
'x, y, z'
'-x, y, -z+1/2'
'x+1/2, y+1/2, z'
'-x+1/2, y+1/2, -z+1/2'
'-x, -y, -z'
'x, -y, z-1/2'
'-x+1/2, -y+1/2, -z'
'x+1/2, -y+1/2, z-1/2'

loop_
_atom_site_label
_atom_site_type_symbol
_atom_site_fract_x
_atom_site_fract_y
_atom_site_fract_z
_atom_site_U_iso_or_equiv
_atom_site_adp_type
_atom_site_occupancy
_atom_site_site_symmetry_order
_atom_site_calc_flag
_atom_site_refinement_flags_posn
_atom_site_refinement_flags_adp
_atom_site_refinement_flags_occupancy
_atom_site_disorder_assembly
_atom_site_disorder_group
Pd01 Pd 0.48814(2) 0.90869(3) 0.30505(2) 0.0336(2) Uani 1 1 d . . . . .
Pd02 Pd 0.55988(3) 0.92869(4) 0.61269(3) 0.0398(2) Uani 1 1 d . . . . .
Pd03 Pd 0.50596(3) 0.60886(4) 0.46891(3) 0.0419(2) Uani 1 1 d . . . . .
Pd04 Pd 0.31997(3) 0.86324(4) 0.47428(3) 0.0534(3) Uani 1 1 d . . . . .
F005 F 0.69256(19) 0.6425(3) 0.5938(2) 0.0525(16) Uani 1 1 d . . . . .
F006 F 0.71758(18) 0.6408(3) 0.6623(2) 0.0502(16) Uani 1 1 d . . . . .
O20 O 0.5072(2) 0.8235(3) 0.3214(2) 0.0358(16) Uani 1 1 d . . . . .
F008 F 0.5987(2) 0.6553(3) 0.70875(19) 0.0517(16) Uani 1 1 d . . . . .
F009 F 0.64087(19) 0.5773(3) 0.7060(2) 0.0511(16) Uani 1 1 d . . . . .
F00A F 0.66679(19) 0.6663(3) 0.7233(2) 0.0540(17) Uani 1 1 d . . . . .
O19 O 0.5100(2) 0.6525(3) 0.4125(2) 0.0394(17) Uani 1 1 d . . . . .
F00C F 0.6825(2) 0.5630(3) 0.6341(2) 0.0541(17) Uani 1 1 d . . . . .
O21 O 0.4671(2) 0.9937(3) 0.2916(2) 0.0396(17) Uani 1 1 d . . . . .
F00E F 0.27818(19) 0.9005(3) 0.2308(2) 0.0607(19) Uani 1 1 d . . . . .
F00F F 0.2812(2) 1.0845(3) 0.3155(2) 0.0609(19) Uani 1 1 d . . . . .
F00G F 0.2796(2) 0.9872(3) 0.1978(2) 0.0618(19) Uani 1 1 d . . . . .
O18 O 0.4980(2) 0.9417(3) 0.5996(2) 0.0411(17) Uani 1 1 d . . . . .
F00I F 0.22317(19) 0.9608(3) 0.2279(2) 0.064(2) Uani 1 1 d . . . . .
O00J O 0.5024(2) 0.5676(3) 0.5273(2) 0.0467(18) Uani 1 1 d . . . . .
O00K O 0.6228(2) 0.9102(3) 0.6199(2) 0.0451(18) Uani 1 1 d . . . . .
F00L F 0.2646(2) 1.0871(3) 0.2445(3) 0.070(2) Uani 1 1 d . . . . .
F00M F 0.2219(2) 1.0461(3) 0.2870(3) 0.071(2) Uani 1 1 d . . . . .
O00N O 0.3638(2) 0.8920(3) 0.5207(3) 0.0487(19) Uani 1 1 d . . . . .
N15 N 0.5610(3) 0.6382(4) 0.4954(3) 0.040(2) Uani 1 1 d . . . . .
N14 N 0.5530(3) 0.8441(4) 0.6307(3) 0.039(2) Uani 1 1 d . . . . .
N16 N 0.4286(2) 0.8850(4) 0.2906(2) 0.0336(18) Uani 1 1 d . . . . .
N00R N 0.5489(3) 0.9390(4) 0.3188(3) 0.0367(19) Uani 1 1 d . . . . .
O17 O 0.2747(3) 0.8358(4) 0.4274(3) 0.063(2) Uani 1 1 d . . . . .
O15 O 0.4334(3) 0.7553(4) 0.4839(3) 0.064(2) Uani 1 1 d . . . . .
N00U N 0.5695(3) 1.0174(4) 0.6020(3) 0.043(2) Uani 1 1 d . . . . .
N00V N 0.4480(3) 0.5745(4) 0.4471(3) 0.048(2) Uani 1 1 d . . . . .
N00W N 0.3239(3) 0.9356(4) 0.4372(3) 0.045(2) Uani 1 1 d . . . . .
C38 C 0.4155(3) 0.8289(4) 0.2860(3) 0.033(2) Uani 1 1 d . . . . .
H1 H 0.386238 0.823120 0.275222 0.040 Uiso 1 1 calc R U . . .
C39 C 0.4834(3) 0.7744(5) 0.3154(3) 0.034(2) Uani 1 1 d . . . . .
C010 C 0.4015(3) 0.9384(5) 0.2842(3) 0.038(2) Uani 1 1 d . . . . .
C40 C 0.4244(3) 0.9943(4) 0.2838(3) 0.033(2) Uani 1 1 d . . . . .
C71 C 0.3731(3) 0.9930(4) 0.4880(3) 0.036(2) Uani 1 1 d . . . . .
O22 O 0.2771(3) 0.7175(4) 0.3247(3) 0.073(3) Uani 1 1 d . . . . .
O014 O 0.3881(3) 0.6755(4) 0.4799(4) 0.084(3) Uani 1 1 d . . . . .
C015 C 0.5437(3) 0.6822(5) 0.4016(3) 0.037(2) Uani 1 1 d . . . . .
C016 C 0.5676(3) 0.6218(4) 0.5421(3) 0.038(2) Uani 1 1 d . . . . .
C017 C 0.5006(3) 0.7164(4) 0.3310(3) 0.037(2) Uani 1 1 d . . . . .
C018 C 0.5938(3) 0.8125(5) 0.6342(3) 0.041(3) Uani 1 1 d . . . . .
C019 C 0.5352(3) 0.5827(5) 0.5555(3) 0.038(2) Uani 1 1 d . . . . .
C01A C 0.6734(3) 0.7607(5) 0.6378(3) 0.043(3) Uani 1 1 d . . . . .
H19 H 0.701078 0.742557 0.639407 0.052 Uiso 1 1 calc R U . . .
C01B C 0.5832(3) 0.6867(4) 0.4297(3) 0.033(2) Uani 1 1 d . . . . .
C01C C 0.3339(3) 0.9930(5) 0.2761(3) 0.041(3) Uani 1 1 d . . . . .
C01D C 0.3818(3) 0.9471(5) 0.5208(4) 0.042(3) Uani 1 1 d . . . . .
N01E N 0.3143(3) 0.7817(5) 0.5067(4) 0.064(3) Uani 1 1 d . . . . .
C41 C 0.3454(3) 0.9856(4) 0.4491(4) 0.039(2) Uani 1 1 d . . . . .
H13 H 0.341922 1.019888 0.429529 0.047 Uiso 1 1 calc R U . . .
C01G C 0.4246(4) 0.9136(5) 0.5932(3) 0.042(2) Uani 1 1 d . . . . .
C01H C 0.4333(3) 1.0176(5) 0.5599(4) 0.043(3) Uani 1 1 d . . . . .
H14 H 0.453952 1.025905 0.584390 0.052 Uiso 1 1 calc R U . . .
C01I C 0.6293(3) 0.8513(4) 0.6285(3) 0.041(3) Uani 1 1 d . . . . .
C01J C 0.4190(3) 0.7180(5) 0.2859(3) 0.038(2) Uani 1 1 d . . . . .
H2 H 0.390421 0.719009 0.272026 0.045 Uiso 1 1 calc R U . . .
C01K C 0.4527(3) 1.1221(5) 0.5274(3) 0.041(3) Uani 1 1 d . . . . .
C01L C 0.4773(3) 0.6636(5) 0.3199(3) 0.041(3) Uani 1 1 d . . . . .
H3 H 0.489587 0.625319 0.329736 0.049 Uiso 1 1 calc R U . . .
C01M C 0.3572(3) 0.9384(5) 0.2816(3) 0.040(2) Uani 1 1 d . . . . .
H4 H 0.342348 0.900494 0.283503 0.048 Uiso 1 1 calc R U . . .
C01N C 0.4249(3) 1.0642(5) 0.5269(3) 0.039(2) Uani 1 1 d . . . . .
C01O C 0.5784(3) 0.7415(4) 0.3459(3) 0.038(2) Uani 1 1 d . . . . .
H7 H 0.576651 0.760936 0.317513 0.046 Uiso 1 1 calc R U . . .
C01P C 0.5822(3) 0.9589(5) 0.3258(3) 0.041(2) Uani 1 1 d . . . . .
C01Q C 0.6831(4) 0.6252(5) 0.6344(4) 0.047(3) Uani 1 1 d . . . . .
C01R C 0.4369(3) 0.6622(5) 0.2951(3) 0.037(2) Uani 1 1 d . . . . .
C01S C 0.4401(3) 0.7752(4) 0.2955(3) 0.032(2) Uani 1 1 d . . . . .
C01T C 0.5184(3) 0.8214(5) 0.6426(4) 0.049(3) Uani 1 1 d . . . . .
H20 H 0.520533 0.783234 0.658068 0.059 Uiso 1 1 calc R U . . .
C01U C 0.6011(3) 0.6424(4) 0.5712(3) 0.040(2) Uani 1 1 d . . . . .
H8 H 0.621893 0.669472 0.560964 0.048 Uiso 1 1 calc R U . . .
C01V C 0.5418(3) 0.7130(5) 0.3594(3) 0.038(2) Uani 1 1 d . . . . .
C01W C 0.4133(3) 0.9615(5) 0.5583(3) 0.041(2) Uani 1 1 d . . . . .
C01X C 0.5984(3) 0.7498(5) 0.6401(3) 0.041(3) Uani 1 1 d . . . . .
H21 H 0.573895 0.724846 0.642790 0.050 Uiso 1 1 calc R U . . .
C01Y C 0.3950(3) 1.0510(5) 0.4919(3) 0.043(3) Uani 1 1 d . . . . .
H15 H 0.388548 1.081273 0.469559 0.051 Uiso 1 1 calc R U . . .
C01Z C 0.6695(3) 0.8233(5) 0.6311(3) 0.043(3) Uani 1 1 d . . . . .
H22 H 0.694355 0.847547 0.628311 0.052 Uiso 1 1 calc R U . . .
C020 C 0.5765(3) 1.0687(6) 0.6008(3) 0.045(3) Uani 1 1 d . . . . .
C021 C 0.2989(3) 0.9276(5) 0.3949(4) 0.048(3) Uani 1 1 d . . . . .
C022 C 0.6047(3) 0.6236(5) 0.6157(3) 0.043(3) Uani 1 1 d . . . . .
C023 C 0.4007(3) 1.0478(5) 0.2768(4) 0.044(3) Uani 1 1 d . . . . .
H5 H 0.415458 1.085747 0.274631 0.052 Uiso 1 1 calc R U . . .
C024 C 0.6383(3) 0.7232(5) 0.6421(3) 0.043(3) Uani 1 1 d . . . . .
C025 C 0.6180(3) 0.7425(5) 0.3728(4) 0.045(3) Uani 1 1 d . . . . .
C026 C 0.4680(3) 0.9033(5) 0.6096(4) 0.042(2) Uani 1 1 d . . . . .
C027 C 0.3570(3) 1.0478(5) 0.2729(4) 0.046(3) Uani 1 1 d . . . . .
H6 H 0.341982 1.085569 0.267910 0.056 Uiso 1 1 calc R U . . .
C028 C 0.5899(3) 0.6651(5) 0.4736(4) 0.045(3) Uani 1 1 d . . . . .
H9 H 0.617657 0.670391 0.488800 0.054 Uiso 1 1 calc R U . . .
C029 C 0.4769(4) 0.8480(5) 0.6346(4) 0.044(3) Uani 1 1 d . . . . .
C02A C 0.5402(3) 0.5634(5) 0.6000(4) 0.047(3) Uani 1 1 d . . . . .
H10 H 0.519781 0.535881 0.610164 0.057 Uiso 1 1 calc R U . . .
C02B C 0.4425(4) 0.8135(5) 0.6499(4) 0.051(3) Uani 1 1 d . . . . .
H23 H 0.449080 0.777806 0.667485 0.062 Uiso 1 1 calc R U . . .
C02C C 0.6188(3) 0.7158(5) 0.4139(4) 0.044(3) Uani 1 1 d . . . . .
H11 H 0.644850 0.716928 0.432843 0.053 Uiso 1 1 calc R U . . .
C02D C 0.2764(3) 0.9517(5) 0.3178(4) 0.050(3) Uani 1 1 d . . . . .
C02E C 0.5737(3) 0.5829(4) 0.6293(4) 0.044(3) Uani 1 1 d . . . . .
H12 H 0.575949 0.568639 0.659254 0.052 Uiso 1 1 calc R U . . .
C02F C 0.4139(4) 0.6018(5) 0.2836(4) 0.046(3) Uani 1 1 d . . . . .
C02G C 0.4607(4) 1.1477(5) 0.5750(3) 0.048(3) Uani 1 1 d . . . . .
H25 H 0.478508 1.184793 0.574825 0.072 Uiso 1 1 calc R U . . .
H26 H 0.433228 1.158053 0.586130 0.072 Uiso 1 1 calc R U . . .
H27 H 0.475489 1.116622 0.594412 0.072 Uiso 1 1 calc R U . . .
C02H C 0.6254(3) 0.9825(6) 0.3341(4) 0.052(3) Uani 1 1 d . . . . .
H106 H 0.630277 0.996871 0.364930 0.078 Uiso 1 1 calc R U . . .
H107 H 0.629233 1.016925 0.313790 0.078 Uiso 1 1 calc R U . . .
H108 H 0.645943 0.949843 0.329027 0.078 Uiso 1 1 calc R U . . .
C02I C 0.2664(3) 0.9591(6) 0.2330(4) 0.054(3) Uani 1 1 d . . . . .
O02J O 0.3191(3) 0.7828(5) 0.2947(5) 0.114(4) Uani 1 1 d . . . . .
C02K C 0.3020(3) 0.9639(5) 0.3584(4) 0.048(3) Uani 1 1 d . . . . .
H16 H 0.321503 0.997586 0.360209 0.058 Uiso 1 1 calc R U . . .
C02L C 0.5857(4) 1.1358(5) 0.5984(4) 0.049(3) Uani 1 1 d . . . . .
H109 H 0.614051 1.144415 0.613851 0.074 Uiso 1 1 calc R U . . .
H110 H 0.563875 1.158898 0.612653 0.074 Uiso 1 1 calc R U . . .
H111 H 0.585183 1.148336 0.567158 0.074 Uiso 1 1 calc R U . . .
C02M C 0.6371(4) 0.6376(5) 0.6960(4) 0.049(3) Uani 1 1 d . . . . .
C02N C 0.4320(4) 1.1733(5) 0.4972(4) 0.053(3) Uani 1 1 d . . . . .
H28 H 0.450916 1.209322 0.498567 0.080 Uiso 1 1 calc R U . . .
H29 H 0.427611 1.158377 0.466397 0.080 Uiso 1 1 calc R U . . .
H30 H 0.404307 1.184802 0.507300 0.080 Uiso 1 1 calc R U . . .
C02O C 0.4003(4) 0.8298(5) 0.6401(4) 0.050(3) Uani 1 1 d . . . . .
C02P C 0.6409(3) 0.6523(5) 0.6470(3) 0.041(3) Uani 1 1 d . . . . .
C02Q C 0.3919(4) 0.8784(5) 0.6095(4) 0.050(3) Uani 1 1 d . . . . .
H24 H 0.362898 0.887719 0.599524 0.060 Uiso 1 1 calc R U . . .
C02R C 0.2449(4) 0.8652(6) 0.3550(5) 0.062(4) Uani 1 1 d . . . . .
H17 H 0.224357 0.832875 0.354161 0.075 Uiso 1 1 calc R U . . .
C02S C 0.2722(4) 0.8748(6) 0.3926(5) 0.057(3) Uani 1 1 d . . . . .
C02T C 0.2853(3) 0.9891(5) 0.2773(4) 0.050(3) Uani 1 1 d . . . . .
C02U C 0.6572(4) 0.7758(6) 0.3587(4) 0.054(3) Uani 1 1 d . . . . .
C02V C 0.4099(4) 0.7126(6) 0.4618(5) 0.061(3) Uani 1 1 d . . . . .
C02W C 0.4961(4) 1.1035(5) 0.5104(4) 0.055(3) Uani 1 1 d . . . . .
H31 H 0.514669 1.139747 0.510268 0.082 Uiso 1 1 calc R U . . .
H32 H 0.509957 1.072005 0.530087 0.082 Uiso 1 1 calc R U . . .
H33 H 0.490922 1.087025 0.480096 0.082 Uiso 1 1 calc R U . . .
C02X C 0.6494(4) 0.8046(6) 0.3141(4) 0.064(4) Uani 1 1 d . . . . .
H52 H 0.626039 0.834640 0.314273 0.096 Uiso 1 1 calc R U . . .
H53 H 0.675487 0.825496 0.306716 0.096 Uiso 1 1 calc R U . . .
H54 H 0.641403 0.772759 0.291805 0.096 Uiso 1 1 calc R U . . .
C02Z C 0.2472(4) 0.9028(6) 0.3183(5) 0.065(4) Uani 1 1 d . . . . .
H18 H 0.228328 0.895151 0.292299 0.078 Uiso 1 1 calc R U . . .
C030 C 0.2634(4) 1.0513(6) 0.2805(5) 0.061(4) Uani 1 1 d . . . . .
C031 C 0.4331(5) 0.7588(6) 0.5320(5) 0.074(4) Uani 1 1 d . . . . .
H85 H 0.405279 0.743526 0.540640 0.089 Uiso 1 1 calc R U . . .
H86 H 0.436572 0.802089 0.541877 0.089 Uiso 1 1 calc R U . . .
C032 C 0.2858(4) 0.7530(6) 0.2911(6) 0.070(4) Uani 1 1 d . . . . .
C034 C 0.3116(4) 0.7325(7) 0.5167(5) 0.069(4) Uani 1 1 d . . . . .
C035 C 0.4163(4) 0.7126(5) 0.4128(4) 0.059(3) Uani 1 1 d . . . . .
H79 H 0.435090 0.746888 0.406442 0.089 Uiso 1 1 calc R U . . .
H80 H 0.429494 0.673650 0.405063 0.089 Uiso 1 1 calc R U . . .
H81 H 0.388509 0.717296 0.395269 0.089 Uiso 1 1 calc R U . . .
C036 C 0.3716(4) 0.5286(6) 0.4337(5) 0.070(4) Uani 1 1 d . . . . .
H112 H 0.351047 0.555669 0.446627 0.104 Uiso 1 1 calc R U . . .
H113 H 0.370526 0.487534 0.447002 0.104 Uiso 1 1 calc R U . . .
H114 H 0.364141 0.525649 0.401438 0.104 Uiso 1 1 calc R U . . .
C037 C 0.3658(4) 0.7948(5) 0.6607(4) 0.066(4) Uani 1 1 d D . . . .
C03B C 0.4689(5) 0.7204(7) 0.5539(5) 0.083(5) Uani 1 1 d . . . . .
H82 H 0.468673 0.722769 0.586319 0.124 Uiso 1 1 calc R U . . .
H83 H 0.465136 0.677536 0.544244 0.124 Uiso 1 1 calc R U . . .
H84 H 0.496354 0.735958 0.545477 0.124 Uiso 1 1 calc R U . . .
C03C C 0.2519(5) 0.7502(7) 0.2534(6) 0.087(5) Uani 1 1 d . . . . .
H87 H 0.229268 0.722015 0.260732 0.131 Uiso 1 1 calc R U . . .
H88 H 0.239841 0.791403 0.247689 0.131 Uiso 1 1 calc R U . . .
H89 H 0.264299 0.735397 0.226734 0.131 Uiso 1 1 calc R U . . .
C03D C 0.3082(5) 0.6672(6) 0.5292(6) 0.086(5) Uani 1 1 d . . . . .
H103 H 0.298411 0.642943 0.502766 0.130 Uiso 1 1 calc R U . . .
H104 H 0.287578 0.663061 0.551456 0.130 Uiso 1 1 calc R U . . .
H105 H 0.336315 0.652192 0.541743 0.130 Uiso 1 1 calc R U . . .
C03E C 0.6712(6) 0.8259(8) 0.3928(4) 0.107(7) Uani 1 1 d . . . . .
H55 H 0.676498 0.807334 0.422452 0.160 Uiso 1 1 calc R U . . .
H56 H 0.697588 0.845422 0.384755 0.160 Uiso 1 1 calc R U . . .
H57 H 0.648564 0.856956 0.393088 0.160 Uiso 1 1 calc R U . . .
C03F C 0.3079(5) 0.7161(8) 0.3624(6) 0.095(6) Uani 1 1 d . . . . .
H93 H 0.311383 0.757845 0.375495 0.114 Uiso 1 1 calc R U . . .
H94 H 0.335955 0.702554 0.353467 0.114 Uiso 1 1 calc R U . . .
C03G C 0.6934(5) 0.7296(9) 0.3575(6) 0.106(6) Uani 1 1 d . . . . .
H58 H 0.698966 0.710150 0.386824 0.159 Uiso 1 1 calc R U . . .
H59 H 0.685244 0.698071 0.335063 0.159 Uiso 1 1 calc R U . . .
H60 H 0.719328 0.750808 0.349975 0.159 Uiso 1 1 calc R U . . .
C03I C 0.3733(6) 0.6108(9) 0.2517(7) 0.061(6) Uani 0.67(2) 1 d . U P A 1
H34 H 0.354963 0.641755 0.263835 0.091 Uiso 0.67(2) 1 calc R U P A 1
H35 H 0.381269 0.624615 0.222657 0.091 Uiso 0.67(2) 1 calc R U P A 1
H36 H 0.357774 0.571655 0.248034 0.091 Uiso 0.67(2) 1 calc R U P A 1
C03J C 0.3977(6) 0.5729(9) 0.3277(7) 0.068(6) Uani 0.67(2) 1 d . U P A 1
H37 H 0.378077 0.601693 0.340238 0.102 Uiso 0.67(2) 1 calc R U P A 1
H38 H 0.382793 0.534016 0.320308 0.102 Uiso 0.67(2) 1 calc R U P A 1
H39 H 0.422411 0.565177 0.349495 0.102 Uiso 0.67(2) 1 calc R U P A 1
C03L C 0.4434(7) 0.5550(11) 0.2670(9) 0.076(7) Uani 0.67(2) 1 d . U P A 1
H40 H 0.427579 0.516737 0.259861 0.113 Uiso 0.67(2) 1 calc R U P A 1
H41 H 0.455019 0.570584 0.240132 0.113 Uiso 0.67(2) 1 calc R U P A 1
H42 H 0.466996 0.546839 0.290013 0.113 Uiso 0.67(2) 1 calc R U P A 1
C03O C 0.2928(6) 0.6719(11) 0.3964(6) 0.133(8) Uani 1 1 d . . . . .
H90 H 0.313852 0.670649 0.422571 0.200 Uiso 1 1 calc R U . . .
H91 H 0.265086 0.685820 0.405232 0.200 Uiso 1 1 calc R U . . .
H92 H 0.289586 0.630693 0.383269 0.200 Uiso 1 1 calc R U . . .
C03P C 0.3749(6) 0.7975(10) 0.7126(5) 0.044(5) Uani 0.5 1 d D U P B 1
H61 H 0.404132 0.783170 0.721342 0.066 Uiso 0.5 1 calc R U P B 1
H62 H 0.371803 0.840034 0.722694 0.066 Uiso 0.5 1 calc R U P B 1
H63 H 0.354411 0.771088 0.726141 0.066 Uiso 0.5 1 calc R U P B 1
C03R C 0.3703(7) 0.7262(8) 0.6493(9) 0.067(7) Uani 0.5 1 d D U P B 1
H64 H 0.399624 0.712588 0.658705 0.100 Uiso 0.5 1 calc R U P B 1
H65 H 0.349998 0.702051 0.664851 0.100 Uiso 0.5 1 calc R U P B 1
H66 H 0.364271 0.720387 0.617083 0.100 Uiso 0.5 1 calc R U P B 1
O23 O 0.2517(4) 0.5234(7) 0.0082(5) 0.117(4) Uani 1 1 d . . . . .
C47 C 0.2171(6) 0.5154(13) -0.0627(6) 0.149(10) Uani 1 1 d . . . . .
H95 H 0.203120 0.551427 -0.050986 0.224 Uiso 1 1 calc R U . . .
H96 H 0.229678 0.526664 -0.090038 0.224 Uiso 1 1 calc R U . . .
H97 H 0.195873 0.482641 -0.069204 0.224 Uiso 1 1 calc R U . . .
C43 C 0.2509(9) 0.4934(10) -0.0296(10) 0.136(9) Uani 1 1 d . . . . .
O25 O 0.2741(7) 0.4518(10) -0.0318(9) 0.242(13) Uani 1 1 d . . . . .
C45 C 0.2819(10) 0.5072(17) 0.0440(10) 0.202(15) Uani 1 1 d . . . . .
H101 H 0.310825 0.507760 0.033407 0.242 Uiso 1 1 calc R U . . .
H102 H 0.276069 0.464367 0.052982 0.242 Uiso 1 1 calc R U . . .
C46 C 0.2825(11) 0.5472(14) 0.0840(9) 0.210(15) Uani 1 1 d . . . . .
H98 H 0.304365 0.532346 0.106917 0.315 Uiso 1 1 calc R U . . .
H99 H 0.289161 0.589554 0.075866 0.315 Uiso 1 1 calc R U . . .
H100 H 0.254319 0.546054 0.095490 0.315 Uiso 1 1 calc R U . . .
C51 C 0.3224(6) 0.8160(12) 0.6469(8) 0.073(8) Uani 0.5 1 d D U P B 1
H67 H 0.301870 0.791156 0.661671 0.109 Uiso 0.5 1 calc R U P B 1
H68 H 0.319675 0.859328 0.655311 0.109 Uiso 0.5 1 calc R U P B 1
H69 H 0.316572 0.811832 0.614566 0.109 Uiso 0.5 1 calc R U P B 1
C52 C 0.4146(4) 0.5537(5) 0.4426(4) 0.055(3) Uani 1 1 d . . . . .
C54 C 0.3721(13) 0.6030(18) 0.2968(14) 0.066(12) Uani 0.33(2) 1 d . U P A 2
H43 H 0.357652 0.640978 0.285961 0.098 Uiso 0.33(2) 1 calc R U P A 2
H44 H 0.355979 0.567364 0.284211 0.098 Uiso 0.33(2) 1 calc R U P A 2
H45 H 0.373390 0.601629 0.329352 0.098 Uiso 0.33(2) 1 calc R U P A 2
C55 C 0.4093(14) 0.5997(18) 0.2272(12) 0.064(12) Uani 0.33(2) 1 d . U P A 2
H46 H 0.437914 0.598845 0.216749 0.096 Uiso 0.33(2) 1 calc R U P A 2
H47 H 0.393387 0.562775 0.216838 0.096 Uiso 0.33(2) 1 calc R U P A 2
H48 H 0.393880 0.636430 0.215443 0.096 Uiso 0.33(2) 1 calc R U P A 2
C56 C 0.4404(14) 0.5465(17) 0.2975(16) 0.060(11) Uani 0.33(2) 1 d . U P A 2
H49 H 0.468749 0.550369 0.286668 0.089 Uiso 0.33(2) 1 calc R U P A 2
H50 H 0.443614 0.543595 0.330111 0.089 Uiso 0.33(2) 1 calc R U P A 2
H51 H 0.426203 0.509329 0.284969 0.089 Uiso 0.33(2) 1 calc R U P A 2
C57 C 0.3300(10) 0.7685(15) 0.6144(11) 0.091(10) Uani 0.5 1 d . U P B 2
H70 H 0.323703 0.802507 0.593449 0.136 Uiso 0.5 1 calc R U P B 2
H71 H 0.343545 0.734770 0.599377 0.136 Uiso 0.5 1 calc R U P B 2
H72 H 0.303317 0.753893 0.625221 0.136 Uiso 0.5 1 calc R U P B 2
C58 C 0.3298(8) 0.8461(13) 0.6726(10) 0.066(7) Uani 0.5 1 d . U P B 2
H73 H 0.328118 0.879004 0.650313 0.100 Uiso 0.5 1 calc R U P B 2
H74 H 0.301717 0.826132 0.672545 0.100 Uiso 0.5 1 calc R U P B 2
H75 H 0.338112 0.863574 0.702157 0.100 Uiso 0.5 1 calc R U P B 2
C59 C 0.3727(11) 0.7462(17) 0.6874(12) 0.098(10) Uani 0.5 1 d . U P B 2
H76 H 0.345285 0.731475 0.696539 0.148 Uiso 0.5 1 calc R U P B 2
H77 H 0.386228 0.713318 0.671500 0.148 Uiso 0.5 1 calc R U P B 2
H78 H 0.391571 0.758052 0.713831 0.148 Uiso 0.5 1 calc R U P B 2
C64 C 0.000000 0.6059(8) 0.250000 0.070(5) Uani 1 2 d DS T P . .
N17 N 0.000000 0.7273(11) 0.250000 0.220(19) Uani 1 2 d DS T P . .
C65 C 0.000000 0.6739(11) 0.250000 0.26(3) Uani 1 2 d DS T P . .
Cl1 Cl 0.0653(3) 0.0286(4) 0.3760(3) 0.223(4) Uani 1 1 d D . . . .
Cl2 Cl 0.1135(6) -0.0008(9) 0.4572(4) 0.431(12) Uani 1 1 d D . . . .
Cl3 Cl 0.0890(8) -0.0926(7) 0.3886(10) 0.94(5) Uani 1 1 d D . . . .
C66 C 0.0745(7) -0.0305(10) 0.4187(6) 0.52(6) Uani 1 1 d D . . . .
H115 H 0.047580 -0.039299 0.432907 0.627 Uiso 1 1 calc R U . . .
O27 O 0.250000 0.750000 0.000000 0.180(9) Uani 1 2 d DS U P . .
O26 O 0.2138(10) 0.6693(10) 0.0201(13) 0.161(14) Uani 0.5 1 d D U P C 1
C68 C 0.1783(6) 0.7676(13) 0.0184(9) 0.085(9) Uani 0.5 1 d D U P C 1
H116 H 0.189529 0.809242 0.015015 0.127 Uiso 0.5 1 calc R U P C 1
H117 H 0.156034 0.759048 -0.005972 0.127 Uiso 0.5 1 calc R U P C 1
H118 H 0.165888 0.764472 0.046940 0.127 Uiso 0.5 1 calc R U P C 1
C67 C 0.2139(10) 0.7217(12) 0.017(2) 0.146(17) Uani 0.5 1 d D U P C 1
C70 C 0.2934(10) 0.752(2) -0.012(2) 0.16(2) Uani 0.5 1 d D U P C 2
H119 H 0.296126 0.725659 -0.038099 0.196 Uiso 0.5 1 calc R U P C 2
H120 H 0.313052 0.735220 0.013382 0.196 Uiso 0.5 1 calc R U P C 2
C69 C 0.3054(16) 0.818(2) -0.021(3) 0.18(2) Uani 0.5 1 d D U P C 2
H121 H 0.334948 0.819544 -0.029186 0.264 Uiso 0.5 1 calc R U P C 2
H122 H 0.285964 0.833886 -0.046130 0.264 Uiso 0.5 1 calc R U P C 2
H123 H 0.302841 0.843419 0.005204 0.264 Uiso 0.5 1 calc R U P C 2

loop_
_atom_site_aniso_label
_atom_site_aniso_U_11
_atom_site_aniso_U_22
_atom_site_aniso_U_33
_atom_site_aniso_U_23
_atom_site_aniso_U_13
_atom_site_aniso_U_12
Pd01 0.0306(4) 0.0372(4) 0.0304(4) 0.0019(3) -0.0100(3) -0.0037(3)
Pd02 0.0475(5) 0.0334(4) 0.0368(4) -0.0003(3) -0.0047(4) -0.0072(4)
Pd03 0.0366(4) 0.0415(5) 0.0436(5) 0.0022(4) -0.0156(3) -0.0089(4)
Pd04 0.0432(5) 0.0426(5) 0.0749(7) -0.0111(5) 0.0078(4) -0.0134(4)
F005 0.044(3) 0.061(4) 0.048(4) 0.005(3) -0.019(3) -0.004(3)
F006 0.047(3) 0.047(4) 0.051(4) 0.006(3) -0.027(3) -0.004(3)
O20 0.034(4) 0.039(4) 0.031(4) 0.003(3) -0.013(3) -0.002(3)
F008 0.057(4) 0.052(4) 0.043(4) 0.011(3) -0.012(3) 0.001(3)
F009 0.054(4) 0.047(4) 0.049(4) 0.016(3) -0.016(3) -0.002(3)
F00A 0.054(4) 0.059(4) 0.044(4) 0.008(3) -0.019(3) -0.008(3)
O19 0.032(4) 0.040(4) 0.042(4) 0.003(3) -0.017(3) -0.010(3)
F00C 0.052(4) 0.043(4) 0.062(4) 0.003(3) -0.019(3) 0.003(3)
O21 0.035(4) 0.043(4) 0.038(4) 0.005(3) -0.008(3) -0.002(3)
F00E 0.039(3) 0.064(4) 0.074(5) -0.030(4) -0.021(3) 0.009(3)
F00F 0.048(4) 0.052(4) 0.078(5) -0.033(3) -0.021(3) 0.010(3)
F00G 0.049(4) 0.073(5) 0.058(4) -0.019(4) -0.025(3) 0.007(3)
O18 0.045(4) 0.040(4) 0.038(4) 0.001(3) 0.001(3) -0.010(3)
F00I 0.036(3) 0.067(4) 0.080(5) -0.030(4) -0.027(3) 0.010(3)
O00J 0.043(4) 0.047(4) 0.046(4) 0.005(3) -0.015(3) -0.013(3)
O00K 0.050(4) 0.040(4) 0.044(4) -0.005(3) -0.008(3) -0.013(3)
F00L 0.055(4) 0.061(4) 0.086(5) -0.018(4) -0.033(4) 0.015(3)
F00M 0.036(4) 0.069(5) 0.103(6) -0.038(4) -0.016(4) 0.011(3)
O00N 0.044(4) 0.031(4) 0.072(5) -0.001(4) 0.009(4) -0.013(3)
N15 0.046(5) 0.032(4) 0.035(5) 0.001(4) -0.022(4) -0.004(4)
N14 0.046(5) 0.032(4) 0.038(5) 0.006(4) -0.004(4) -0.006(4)
N16 0.036(4) 0.035(4) 0.027(4) 0.000(3) -0.008(3) 0.001(4)
N00R 0.035(5) 0.043(5) 0.030(4) 0.001(4) -0.005(4) 0.002(4)
O17 0.053(5) 0.051(5) 0.085(7) -0.015(5) 0.005(4) -0.023(4)
O15 0.072(6) 0.058(5) 0.061(6) -0.005(4) 0.005(5) -0.002(4)
N00U 0.041(5) 0.033(5) 0.054(6) -0.009(4) 0.004(4) -0.001(4)
N00V 0.050(6) 0.035(5) 0.055(6) 0.001(4) -0.012(4) -0.005(4)
N00W 0.032(5) 0.046(5) 0.058(6) -0.007(4) 0.002(4) -0.010(4)
C38 0.030(5) 0.039(6) 0.027(5) -0.002(4) -0.011(4) -0.003(4)
C39 0.025(5) 0.043(6) 0.031(5) -0.004(4) -0.011(4) -0.003(4)
C010 0.040(6) 0.043(6) 0.028(5) -0.006(4) -0.006(4) -0.002(5)
C40 0.030(5) 0.034(5) 0.030(5) 0.002(4) -0.013(4) -0.004(4)
C71 0.034(5) 0.034(5) 0.040(6) -0.007(4) 0.001(4) -0.004(4)
O22 0.060(6) 0.069(6) 0.089(7) -0.002(5) 0.001(5) -0.005(5)
O014 0.067(6) 0.067(6) 0.121(9) -0.010(6) 0.034(6) -0.006(5)
C015 0.030(5) 0.039(6) 0.037(6) -0.001(4) -0.016(4) 0.000(4)
C016 0.040(6) 0.036(6) 0.036(6) 0.008(4) -0.010(4) 0.000(4)
C017 0.035(5) 0.034(5) 0.038(6) -0.004(4) -0.017(4) 0.001(4)
C018 0.045(6) 0.039(6) 0.034(6) 0.007(4) -0.017(5) -0.008(5)
C019 0.032(5) 0.040(6) 0.040(6) 0.007(5) -0.005(4) -0.003(4)
C01A 0.043(6) 0.039(6) 0.042(6) 0.001(5) -0.021(5) -0.005(5)
C01B 0.026(5) 0.028(5) 0.042(6) 0.003(4) -0.016(4) -0.003(4)
C01C 0.034(5) 0.046(6) 0.039(6) -0.005(5) -0.014(5) -0.002(5)
C01D 0.037(6) 0.038(6) 0.053(7) -0.009(5) 0.011(5) -0.005(5)
N01E 0.050(6) 0.035(6) 0.111(9) -0.007(6) 0.019(6) -0.017(5)
C41 0.030(5) 0.029(5) 0.059(7) -0.007(5) 0.004(5) -0.008(4)
C01G 0.057(7) 0.033(6) 0.035(6) -0.008(4) 0.011(5) -0.007(5)
C01H 0.047(6) 0.040(6) 0.044(6) -0.015(5) 0.003(5) -0.005(5)
C01I 0.055(7) 0.029(5) 0.035(6) -0.001(4) -0.016(5) -0.008(5)
C01J 0.027(5) 0.047(6) 0.036(6) 0.001(5) -0.013(4) -0.006(4)
C01K 0.053(6) 0.037(6) 0.031(5) 0.007(4) -0.009(5) -0.013(5)
C01L 0.046(6) 0.033(5) 0.039(6) 0.002(4) -0.021(5) 0.001(5)
C01M 0.028(5) 0.044(6) 0.045(6) -0.005(5) -0.013(4) -0.003(4)
C01N 0.047(6) 0.035(6) 0.034(6) -0.001(4) 0.001(5) -0.008(5)
C01O 0.043(6) 0.036(6) 0.033(5) 0.004(4) -0.012(4) -0.001(5)
C01P 0.031(6) 0.054(7) 0.035(6) -0.002(5) -0.004(4) -0.006(5)
C01Q 0.052(7) 0.048(7) 0.037(6) 0.007(5) -0.023(5) -0.012(5)
C01R 0.033(5) 0.043(6) 0.032(5) -0.006(4) -0.014(4) -0.002(4)
C01S 0.031(5) 0.035(5) 0.028(5) -0.003(4) -0.009(4) -0.003(4)
C01T 0.045(7) 0.055(7) 0.046(7) 0.015(5) -0.002(5) -0.008(5)
C01U 0.037(5) 0.033(5) 0.046(6) 0.009(5) -0.014(5) -0.005(4)
C01V 0.039(6) 0.038(6) 0.034(5) -0.005(4) -0.011(4) -0.001(4)
C01W 0.046(6) 0.040(6) 0.038(6) -0.002(5) 0.008(5) 0.001(5)
C01X 0.044(6) 0.036(6) 0.041(6) 0.005(5) -0.009(5) -0.005(5)
C01Y 0.053(7) 0.039(6) 0.038(6) -0.007(5) 0.011(5) -0.002(5)
C01Z 0.042(6) 0.041(6) 0.043(6) 0.005(5) -0.014(5) -0.010(5)
C020 0.047(6) 0.051(7) 0.036(6) -0.001(5) -0.001(5) 0.007(5)
C021 0.033(6) 0.051(7) 0.057(7) -0.021(6) 0.000(5) -0.006(5)
C022 0.044(6) 0.039(6) 0.042(6) 0.001(5) -0.014(5) 0.002(5)
C023 0.025(5) 0.048(6) 0.055(7) -0.008(5) -0.011(5) -0.008(4)
C024 0.048(6) 0.043(6) 0.034(6) 0.005(5) -0.010(5) -0.008(5)
C025 0.039(6) 0.048(6) 0.044(6) 0.001(5) -0.013(5) -0.006(5)
C026 0.043(6) 0.041(6) 0.045(6) -0.001(5) 0.013(5) -0.007(5)
C027 0.046(6) 0.040(6) 0.048(6) -0.005(5) -0.019(5) 0.005(5)
C028 0.044(6) 0.033(6) 0.055(7) 0.013(5) -0.014(5) -0.015(5)
C029 0.051(6) 0.037(6) 0.044(6) 0.007(5) 0.005(5) -0.004(5)
C02A 0.043(6) 0.044(6) 0.051(7) 0.006(5) -0.008(5) -0.007(5)
C02B 0.062(8) 0.042(6) 0.051(7) 0.007(5) 0.012(6) 0.001(6)
C02C 0.031(5) 0.049(6) 0.049(6) 0.008(5) -0.022(5) 0.003(5)
C02D 0.031(6) 0.043(6) 0.074(8) -0.022(6) -0.009(5) -0.002(5)
C02E 0.052(6) 0.033(6) 0.043(6) 0.011(5) -0.012(5) 0.001(5)
C02F 0.047(6) 0.035(6) 0.051(7) -0.002(5) -0.015(5) -0.003(5)
C02G 0.065(7) 0.034(6) 0.042(6) -0.005(5) -0.005(5) -0.010(5)
C02H 0.040(6) 0.071(8) 0.045(7) -0.007(6) -0.001(5) -0.015(6)
C02I 0.035(6) 0.057(8) 0.064(8) -0.020(6) -0.020(6) 0.017(5)
O02J 0.067(7) 0.094(8) 0.183(13) -0.011(8) 0.031(8) -0.016(6)
C02K 0.023(5) 0.047(7) 0.072(8) -0.012(6) -0.006(5) -0.005(5)
C02L 0.058(7) 0.033(6) 0.054(7) 0.002(5) -0.007(6) -0.004(5)
C02M 0.052(7) 0.041(6) 0.049(7) 0.006(5) -0.014(5) -0.003(5)
C02N 0.069(8) 0.038(6) 0.049(7) 0.005(5) -0.019(6) -0.018(6)
C02O 0.056(7) 0.047(7) 0.050(7) 0.007(5) 0.018(6) -0.009(6)
C02P 0.039(6) 0.038(6) 0.043(6) 0.008(5) -0.013(5) 0.001(4)
C02Q 0.047(6) 0.044(7) 0.063(8) -0.006(6) 0.022(6) -0.004(5)
C02R 0.042(7) 0.064(8) 0.081(10) -0.034(8) 0.004(6) -0.015(6)
C02S 0.040(6) 0.054(8) 0.077(9) -0.018(7) 0.007(6) -0.011(6)
C02T 0.032(6) 0.056(7) 0.057(7) -0.022(6) -0.018(5) 0.007(5)
C02U 0.044(6) 0.076(8) 0.039(6) 0.020(6) -0.017(5) -0.011(6)
C02V 0.047(7) 0.044(7) 0.091(11) 0.008(7) 0.004(7) -0.007(6)
C02W 0.064(8) 0.049(7) 0.050(7) -0.006(5) 0.000(6) -0.018(6)
C02X 0.057(8) 0.086(10) 0.047(7) 0.013(7) -0.008(6) -0.020(7)
C02Z 0.034(6) 0.077(9) 0.081(10) -0.029(8) -0.010(6) -0.014(6)
C030 0.043(7) 0.055(8) 0.079(9) -0.020(7) -0.022(6) 0.010(6)
C031 0.090(11) 0.059(9) 0.078(10) 0.002(7) 0.031(8) -0.003(8)
C032 0.048(8) 0.054(8) 0.111(13) -0.003(8) 0.027(8) -0.012(6)
C034 0.052(8) 0.060(9) 0.101(11) -0.007(8) 0.039(7) -0.017(7)
C035 0.064(8) 0.042(7) 0.068(9) 0.004(6) -0.011(7) -0.001(6)
C036 0.036(6) 0.060(8) 0.109(11) -0.011(8) -0.015(7) -0.011(6)
C037 0.070(9) 0.053(8) 0.078(10) -0.002(7) 0.025(7) -0.020(7)
C03B 0.121(13) 0.071(10) 0.056(9) -0.002(7) 0.003(9) 0.024(9)
C03C 0.078(11) 0.083(11) 0.101(12) 0.013(9) 0.011(9) -0.015(9)
C03D 0.096(11) 0.047(8) 0.124(14) 0.004(8) 0.045(10) -0.023(8)
C03E 0.134(14) 0.147(16) 0.036(7) 0.008(8) -0.011(8) -0.103(13)
C03F 0.064(10) 0.110(13) 0.106(13) -0.043(11) -0.025(9) 0.037(9)
C03G 0.075(11) 0.138(16) 0.105(13) 0.066(12) 0.008(9) 0.014(11)
C03I 0.051(10) 0.061(10) 0.065(12) 0.005(9) -0.018(8) -0.006(8)
C03J 0.066(11) 0.051(10) 0.084(13) 0.002(9) -0.008(10) -0.014(9)
C03L 0.066(11) 0.070(12) 0.088(14) -0.040(11) -0.004(11) -0.006(10)
C03O 0.128(17) 0.17(2) 0.093(14) 0.036(14) -0.035(12) 0.046(15)
C03P 0.033(10) 0.057(12) 0.043(11) -0.002(9) 0.005(8) -0.020(9)
C03R 0.054(13) 0.063(13) 0.086(15) -0.026(12) 0.019(12) -0.025(11)
O23 0.108(10) 0.116(11) 0.125(12) 0.008(9) 0.006(9) -0.031(8)
C47 0.089(14) 0.29(3) 0.074(13) -0.016(17) 0.008(11) -0.051(17)
C43 0.16(2) 0.096(16) 0.16(2) -0.026(16) 0.08(2) 0.031(15)
O25 0.25(2) 0.174(18) 0.34(3) 0.093(19) 0.19(2) 0.106(17)
C45 0.19(3) 0.27(4) 0.13(2) 0.05(3) -0.03(2) -0.05(3)
C46 0.30(4) 0.20(3) 0.12(2) 0.00(2) -0.01(2) -0.07(3)
C51 0.071(15) 0.082(15) 0.068(15) 0.015(13) 0.019(12) -0.019(13)
C52 0.036(6) 0.049(7) 0.076(9) -0.006(6) -0.011(6) -0.012(5)
C54 0.074(19) 0.051(17) 0.07(2) -0.001(14) 0.002(15) -0.031(14)
C55 0.075(19) 0.057(17) 0.057(18) 0.005(14) -0.011(14) 0.002(15)
C56 0.072(18) 0.043(16) 0.060(18) 0.022(15) -0.008(15) -0.009(14)
C57 0.091(16) 0.085(16) 0.097(17) 0.007(14) 0.013(14) -0.010(14)
C58 0.056(13) 0.070(14) 0.077(15) -0.002(12) 0.024(12) -0.028(11)
C59 0.088(16) 0.108(18) 0.102(17) 0.058(15) 0.023(14) -0.014(14)
C64 0.070(13) 0.062(12) 0.084(14) 0.000 0.034(11) 0.000
N17 0.38(5) 0.12(2) 0.13(2) 0.000 -0.10(3) 0.000
C65 0.50(9) 0.14(3) 0.13(3) 0.000 -0.03(4) 0.000
Cl1 0.243(10) 0.164(7) 0.262(11) 0.015(7) 0.021(8) 0.043(7)
Cl2 0.46(3) 0.57(3) 0.281(17) 0.102(19) 0.090(17) 0.18(2)
Cl3 0.86(6) 0.232(18) 1.88(12) -0.21(4) 0.95(7) 0.01(2)
C66 0.24(4) 1.04(14) 0.25(4) 0.47(7) -0.18(3) -0.40(6)
O27 0.121(13) 0.249(19) 0.169(16) -0.019(14) 0.008(13) 0.016(13)
O26 0.20(2) 0.148(18) 0.124(19) -0.012(15) -0.026(16) 0.036(16)
C68 0.078(15) 0.099(16) 0.069(14) -0.025(13) -0.038(12) 0.024(13)
C67 0.17(2) 0.14(2) 0.13(2) -0.005(19) 0.002(18) -0.001(17)
C70 0.15(2) 0.19(3) 0.15(3) -0.041(19) 0.022(19) -0.011(19)
C69 0.17(3) 0.20(3) 0.16(3) -0.001(19) 0.02(2) -0.005(19)

loop_
_atom_type_symbol
_atom_type_description
_atom_type_scat_dispersion_real
_atom_type_scat_dispersion_imag
_atom_type_scat_source
C C 0.0033 0.0016 'International Tables Vol C Tables 4.2.6.8 and 6.1.1.4'
H H 0.0000 0.0000 'International Tables Vol C Tables 4.2.6.8 and 6.1.1.4'
N N 0.0061 0.0033 'International Tables Vol C Tables 4.2.6.8 and 6.1.1.4'
O O 0.0106 0.0060 'International Tables Vol C Tables 4.2.6.8 and 6.1.1.4'
F F 0.0171 0.0103 'International Tables Vol C Tables 4.2.6.8 and 6.1.1.4'
Pd Pd -0.9988 1.0072 'International Tables Vol C Tables 4.2.6.8 and 6.1.1.4'
Cl Cl 0.1484 0.1585 'International Tables Vol C Tables 4.2.6.8 and 6.1.1.4'

loop_
_geom_angle_atom_site_label_1
_geom_angle_atom_site_label_2
_geom_angle_atom_site_label_3
_geom_angle
_geom_angle_site_symmetry_1
_geom_angle_site_symmetry_3
_geom_angle_publ_flag
N16 Pd01 O21 84.7(3) . . ?
N16 Pd01 O20 93.9(3) . . ?
O21 Pd01 O20 176.7(3) . . ?
N16 Pd01 N00R 176.2(3) . . ?
O21 Pd01 N00R 91.5(3) . . ?
O20 Pd01 N00R 89.9(3) . . ?
N14 Pd02 O18 93.4(3) . . ?
N14 Pd02 N00U 173.0(4) . . ?
O18 Pd02 N00U 89.5(3) . . ?
N14 Pd02 O00K 85.1(3) . . ?
O18 Pd02 O00K 173.8(3) . . ?
N00U Pd02 O00K 92.8(3) . . ?
N15 Pd03 O19 93.9(3) . . ?
N15 Pd03 O00J 84.6(3) . . ?
O19 Pd03 O00J 177.8(3) . . ?
N15 Pd03 N00V 174.5(4) . . ?
O19 Pd03 N00V 91.6(3) . . ?
O00J Pd03 N00V 89.8(3) . . ?
N00W Pd04 O00N 94.2(3) . . ?
N00W Pd04 O17 85.1(4) . . ?
O00N Pd04 O17 178.7(3) . . ?
N00W Pd04 N01E 173.5(4) . . ?
O00N Pd04 N01E 91.3(4) . . ?
O17 Pd04 N01E 89.5(4) . . ?
C39 O20 Pd01 124.9(6) . . ?
C015 O19 Pd03 125.3(5) . . ?
C40 O21 Pd01 110.5(6) . . ?
C026 O18 Pd02 125.2(7) . . ?
C019 O00J Pd03 110.7(6) . . ?
C01I O00K Pd02 110.3(6) . . ?
C01D O00N Pd04 123.8(7) . . ?
C028 N15 C016 123.9(8) . . ?
C028 N15 Pd03 124.9(7) . . ?
C016 N15 Pd03 111.0(6) . . ?
C01T N14 C018 124.5(9) . . ?
C01T N14 Pd02 124.6(8) . . ?
C018 N14 Pd02 110.5(6) . . ?
C38 N16 C010 124.6(8) . . ?
C38 N16 Pd01 124.3(6) . . ?
C010 N16 Pd01 111.1(6) . . ?
C01P N00R Pd01 176.5(9) . . ?
C02S O17 Pd04 110.3(7) . . ?
C02V O15 C031 118.7(11) . . ?
C020 N00U Pd02 172.2(9) . . ?
C52 N00V Pd03 167.8(10) . . ?
C41 N00W C021 124.3(10) . . ?
C41 N00W Pd04 125.0(8) . . ?
C021 N00W Pd04 110.7(7) . . ?
N16 C38 C01S 126.6(8) . . ?
O20 C39 C01S 123.7(9) . . ?
O20 C39 C017 118.8(8) . . ?
C01S C39 C017 117.5(8) . . ?
C01M C010 C40 120.5(9) . . ?
C01M C010 N16 125.8(9) . . ?
C40 C010 N16 113.5(8) . . ?
O21 C40 C023 123.1(8) . . ?
O21 C40 C010 119.5(8) . . ?
C023 C40 C010 117.3(9) . . ?
C41 C71 C01D 124.7(9) . . ?
C41 C71 C01Y 115.0(9) . . ?
C01D C71 C01Y 120.2(9) . . ?
C032 O22 C03F 116.8(13) . . ?
O19 C015 C01V 119.3(8) . . ?
O19 C015 C01B 123.9(9) . . ?
C01V C015 C01B 116.8(9) . . ?
C01U C016 C019 122.6(9) . . ?
C01U C016 N15 124.6(9) . . ?
C019 C016 N15 112.8(8) . . ?
C01L C017 C39 118.5(8) . . ?
C01L C017 C01V 120.5(9) . . ?
C39 C017 C01V 120.9(8) . . ?
C01X C018 C01I 121.9(10) . . ?
C01X C018 N14 124.0(9) . . ?
C01I C018 N14 114.0(9) . . ?
O00J C019 C02A 123.7(9) . . ?
O00J C019 C016 120.4(9) . . ?
C02A C019 C016 115.9(9) . . ?
C01Z C01A C024 122.3(10) . . ?
C028 C01B C02C 114.9(8) . . ?
C028 C01B C015 125.2(9) . . ?
C02C C01B C015 119.9(9) . . ?
C01M C01C C027 117.6(9) . . ?
C01M C01C C02T 117.4(9) . . ?
C027 C01C C02T 124.8(10) . . ?
O00N C01D C71 125.7(9) . . ?
O00N C01D C01W 116.8(10) . . ?
C71 C01D C01W 117.5(9) . . ?
C034 N01E Pd04 166.8(12) . . ?
N00W C41 C71 125.8(10) . . ?
C02Q C01G C026 119.9(10) . . ?
C02Q C01G C01W 119.5(10) . . ?
C026 C01G C01W 120.6(9) . . ?
C01W C01H C01N 123.6(10) . . ?
O00K C01I C01Z 123.7(10) . . ?
O00K C01I C018 119.6(10) . . ?
C01Z C01I C018 116.7(9) . . ?
C01R C01J C01S 124.3(8) . . ?
C01N C01K C02G 110.3(8) . . ?
C01N C01K C02N 112.5(8) . . ?
C02G C01K C02N 108.2(9) . . ?
C01N C01K C02W 107.4(9) . . ?
C02G C01K C02W 109.5(9) . . ?
C02N C01K C02W 108.9(9) . . ?
C017 C01L C01R 124.9(9) . . ?
C010 C01M C01C 121.2(10) . . ?
C01Y C01N C01H 117.0(9) . . ?
C01Y C01N C01K 121.7(9) . . ?
C01H C01N C01K 120.8(9) . . ?
C01V C01O C025 122.4(9) . . ?
N00R C01P C02H 178.1(13) . . ?
F005 C01Q F006 105.3(9) . . ?
F005 C01Q F00C 106.2(9) . . ?
F006 C01Q F00C 105.3(8) . . ?
F005 C01Q C02P 113.2(8) . . ?
F006 C01Q C02P 114.0(9) . . ?
F00C C01Q C02P 112.0(9) . . ?
C01J C01R C01L 115.2(9) . . ?
C01J C01R C02F 123.1(8) . . ?
C01L C01R C02F 121.5(9) . . ?
C38 C01S C01J 116.5(8) . . ?
C38 C01S C39 125.0(8) . . ?
C01J C01S C39 118.5(9) . . ?
N14 C01T C029 125.8(10) . . ?
C016 C01U C022 120.1(10) . . ?
C01O C01V C015 120.2(8) . . ?
C01O C01V C017 120.1(9) . . ?
C015 C01V C017 119.7(9) . . ?
C01H C01W C01D 119.4(10) . . ?
C01H C01W C01G 121.0(9) . . ?
C01D C01W C01G 119.5(9) . . ?
C024 C01X C018 120.3(10) . . ?
C01N C01Y C71 122.3(10) . . ?
C01A C01Z C01I 120.2(10) . . ?
N00U C020 C02L 178.9(12) . . ?
C02K C021 C02S 121.3(11) . . ?
C02K C021 N00W 124.5(10) . . ?
C02S C021 N00W 114.0(11) . . ?
C01U C022 C02E 118.2(9) . . ?
C01U C022 C02P 117.3(9) . . ?
C02E C022 C02P 124.3(9) . . ?
C027 C023 C40 122.1(10) . . ?
C01X C024 C01A 118.5(10) . . ?
C01X C024 C02P 117.5(9) . . ?
C01A C024 C02P 124.0(10) . . ?
C02C C025 C01O 116.8(10) . . ?
C02C C025 C02U 120.8(9) . . ?
C01O C025 C02U 122.2(9) . . ?
O18 C026 C01G 120.1(9) . . ?
O18 C026 C029 123.2(10) . . ?
C01G C026 C029 116.6(9) . . ?
C023 C027 C01C 121.0(10) . . ?
N15 C028 C01B 125.2(9) . . ?
C01T C029 C02B 116.1(10) . . ?
C01T C029 C026 123.9(10) . . ?
C02B C029 C026 119.8(10) . . ?
C02E C02A C019 122.3(10) . . ?
C02O C02B C029 122.5(10) . . ?
C025 C02C C01B 123.7(9) . . ?
C02Z C02D C02K 116.5(12) . . ?
C02Z C02D C02T 125.9(11) . . ?
C02K C02D C02T 117.5(9) . . ?
C02A C02E C022 120.7(10) . . ?
C54 C02F C56 116(3) . . ?
C54 C02F C01R 110.7(17) . . ?
C03L C02F C01R 111.6(12) . . ?
C56 C02F C01R 112.9(17) . . ?
C03L C02F C03I 112.3(14) . . ?
C01R C02F C03I 112.4(10) . . ?
C03L C02F C03J 105.6(15) . . ?
C01R C02F C03J 109.3(10) . . ?
C03I C02F C03J 105.2(13) . . ?
C54 C02F C55 107(2) . . ?
C56 C02F C55 105(2) . . ?
C01R C02F C55 104.2(15) . . ?
F00G C02I F00E 106.9(10) . . ?
F00G C02I F00I 106.4(9) . . ?
F00E C02I F00I 107.5(9) . . ?
F00G C02I C02T 112.1(10) . . ?
F00E C02I C02T 111.2(9) . . ?
F00I C02I C02T 112.4(10) . . ?
C021 C02K C02D 120.4(10) . . ?
F00A C02M F009 106.0(8) . . ?
F00A C02M F008 106.1(9) . . ?
F009 C02M F008 105.9(9) . . ?
F00A C02M C02P 112.5(9) . . ?
F009 C02M C02P 114.0(9) . . ?
F008 C02M C02P 111.8(8) . . ?
C02B C02O C02Q 116.7(10) . . ?
C02B C02O C037 119.9(11) . . ?
C02Q C02O C037 123.4(11) . . ?
C02M C02P C01Q 108.2(8) . . ?
C02M C02P C022 112.9(9) . . ?
C01Q C02P C022 107.1(9) . . ?
C02M C02P C024 107.0(9) . . ?
C01Q C02P C024 113.4(9) . . ?
C022 C02P C024 108.3(8) . . ?
C01G C02Q C02O 122.7(11) . . ?
C02S C02R C02Z 119.6(12) . . ?
O17 C02S C02R 122.2(11) . . ?
O17 C02S C021 118.9(11) . . ?
C02R C02S C021 118.8(13) . . ?
C02D C02T C030 107.7(10) . . ?
C02D C02T C01C 108.2(8) . . ?
C030 C02T C01C 114.1(10) . . ?
C02D C02T C02I 112.7(10) . . ?
C030 C02T C02I 106.9(9) . . ?
C01C C02T C02I 107.3(9) . . ?
C02X C02U C03G 108.5(11) . . ?
C02X C02U C025 112.8(9) . . ?
C03G C02U C025 108.5(11) . . ?
C02X C02U C03E 108.8(11) . . ?
C03G C02U C03E 108.6(12) . . ?
C025 C02U C03E 109.6(11) . . ?
O014 C02V O15 123.1(14) . . ?
O014 C02V C035 124.9(12) . . ?
O15 C02V C035 111.8(11) . . ?
C02R C02Z C02D 122.8(11) . . ?
F00M C030 F00L 105.8(9) . . ?
F00M C030 F00F 105.3(10) . . ?
F00L C030 F00F 106.3(10) . . ?
F00M C030 C02T 112.6(11) . . ?
F00L C030 C02T 114.6(11) . . ?
F00F C030 C02T 111.6(9) . . ?
O15 C031 C03B 109.5(11) . . ?
O02J C032 O22 118.5(15) . . ?
O02J C032 C03C 129.3(16) . . ?
O22 C032 C03C 112.2(11) . . ?
N01E C034 C03D 179.2(16) . . ?
C59 C037 C02O 124.6(18) . . ?
C51 C037 C02O 114.4(14) . . ?
C51 C037 C03R 110.3(13) . . ?
C02O C037 C03R 108.0(13) . . ?
C51 C037 C03P 110.3(12) . . ?
C02O C037 C03P 109.0(11) . . ?
C03R C037 C03P 104.3(12) . . ?
C59 C037 C58 118(2) . . ?
C02O C037 C58 106.6(12) . . ?
C59 C037 C57 106(2) . . ?
C02O C037 C57 105.0(13) . . ?
C58 C037 C57 89.8(16) . . ?
O22 C03F C03O 108.8(14) . . ?
C43 O23 C45 120(2) . . ?
O25 C43 O23 118(3) . . ?
O25 C43 C47 129(3) . . ?
O23 C43 C47 113(2) . . ?
O23 C45 C46 115(3) . . ?
N00V C52 C036 176.1(14) . . ?
N17 C65 C64 180.0 . . ?
Cl3 C66 Cl2 116.3(15) . . ?
Cl3 C66 Cl1 102.2(12) . . ?
Cl2 C66 Cl1 105.4(11) . . ?
C67 O27 C67 180.0(14) 7_565 . ?
C67 O27 C70 154(2) 7_565 7_565 ?
C67 O27 C70 26(2) . 7_565 ?
C70 O27 C70 180.0(6) . 7_565 ?
O26 C67 O27 118(2) . . ?
O26 C67 C68 131(2) . . ?
O27 C67 C68 109.9(16) . . ?
O27 C70 C69 109.0(19) . . ?

loop_
_geom_bond_atom_site_label_1
_geom_bond_atom_site_label_2
_geom_bond_distance
_geom_bond_site_symmetry_2
_geom_bond_publ_flag
Pd01 N16 1.943(8) . ?
Pd01 O21 1.990(7) . ?
Pd01 O20 1.991(6) . ?
Pd01 N00R 2.019(8) . ?
Pd02 N14 1.934(8) . ?
Pd02 O18 1.963(7) . ?
Pd02 N00U 1.981(9) . ?
Pd02 O00K 2.001(7) . ?
Pd03 N15 1.935(8) . ?
Pd03 O19 1.963(7) . ?
Pd03 O00J 1.990(7) . ?
Pd03 N00V 2.012(9) . ?
Pd04 N00W 1.940(9) . ?
Pd04 O00N 1.966(7) . ?
Pd04 O17 1.994(8) . ?
Pd04 N01E 2.039(11) . ?
F005 C01Q 1.341(12) . ?
F006 C01Q 1.348(10) . ?
O20 C39 1.305(11) . ?
F008 C02M 1.354(13) . ?
F009 C02M 1.346(12) . ?
F00A C02M 1.335(11) . ?
O19 C015 1.305(12) . ?
F00C C01Q 1.350(12) . ?
O21 C40 1.336(11) . ?
F00E C02I 1.330(13) . ?
F00F C030 1.354(12) . ?
F00G C02I 1.325(15) . ?
O18 C026 1.312(12) . ?
F00I C02I 1.350(12) . ?
O00J C019 1.309(11) . ?
O00K C01I 1.318(12) . ?
F00L C030 1.340(15) . ?
F00M C030 1.337(14) . ?
O00N C01D 1.323(12) . ?
N15 C028 1.308(13) . ?
N15 C016 1.449(12) . ?
N14 C01T 1.275(13) . ?
N14 C018 1.445(13) . ?
N16 C38 1.290(12) . ?
N16 C010 1.439(12) . ?
N00R C01P 1.131(12) . ?
O17 C02S 1.346(15) . ?
O15 C02V 1.324(14) . ?
O15 C031 1.455(15) . ?
N00U C020 1.138(13) . ?
N00V C52 1.138(13) . ?
N00W C41 1.309(12) . ?
N00W C021 1.443(13) . ?
C38 C01S 1.412(13) . ?
C39 C01S 1.430(12) . ?
C39 C017 1.431(13) . ?
C010 C01M 1.381(13) . ?
C010 C40 1.411(13) . ?
C40 C023 1.383(14) . ?
C71 C41 1.398(13) . ?
C71 C01D 1.413(14) . ?
C71 C01Y 1.434(14) . ?
O22 C032 1.324(16) . ?
O22 C03F 1.419(16) . ?
O014 C02V 1.218(14) . ?
C015 C01V 1.435(14) . ?
C015 C01B 1.435(11) . ?
C016 C01U 1.376(13) . ?
C016 C019 1.412(14) . ?
C017 C01L 1.383(13) . ?
C017 C01V 1.480(12) . ?
C018 C01X 1.380(14) . ?
C018 C01I 1.418(14) . ?
C019 C02A 1.400(14) . ?
C01A C01Z 1.380(14) . ?
C01A C024 1.383(14) . ?
C01B C028 1.401(13) . ?
C01B C02C 1.405(14) . ?
C01C C01M 1.393(14) . ?
C01C C027 1.402(15) . ?
C01C C02T 1.531(14) . ?
C01D C01W 1.459(14) . ?
N01E C034 1.115(15) . ?
C01G C02Q 1.407(14) . ?
C01G C026 1.419(15) . ?
C01G C01W 1.498(14) . ?
C01H C01W 1.369(14) . ?
C01H C01N 1.427(14) . ?
C01I C01Z 1.395(14) . ?
C01J C01R 1.354(13) . ?
C01J C01S 1.425(13) . ?
C01K C01N 1.527(13) . ?
C01K C02G 1.539(14) . ?
C01K C02N 1.540(14) . ?
C01K C02W 1.552(16) . ?
C01L C01R 1.406(12) . ?
C01N C01Y 1.373(14) . ?
C01O C01V 1.401(14) . ?
C01O C025 1.414(13) . ?
C01P C02H 1.445(14) . ?
C01Q C02P 1.527(16) . ?
C01R C02F 1.521(13) . ?
C01T C029 1.422(15) . ?
C01U C022 1.397(14) . ?
C01X C024 1.372(14) . ?
C020 C02L 1.489(15) . ?
C021 C02K 1.364(16) . ?
C021 C02S 1.415(15) . ?
C022 C02E 1.405(15) . ?
C022 C02P 1.537(13) . ?
C023 C027 1.364(14) . ?
C024 C02P 1.550(14) . ?
C025 C02C 1.369(14) . ?
C025 C02U 1.522(15) . ?
C026 C029 1.432(14) . ?
C029 C02B 1.425(15) . ?
C02A C02E 1.372(14) . ?
C02B C02O 1.374(16) . ?
C02D C02Z 1.401(16) . ?
C02D C02K 1.425(15) . ?
C02D C02T 1.514(17) . ?
C02F C54 1.41(4) . ?
C02F C03L 1.49(2) . ?
C02F C56 1.50(4) . ?
C02F C03I 1.530(18) . ?
C02F C03J 1.60(2) . ?
C02F C55 1.69(4) . ?
C02I C02T 1.551(14) . ?
O02J C032 1.225(15) . ?
C02M C02P 1.527(15) . ?
C02O C02Q 1.410(16) . ?
C02O C037 1.504(15) . ?
C02R C02S 1.370(17) . ?
C02R C02Z 1.385(19) . ?
C02T C030 1.522(16) . ?
C02U C02X 1.481(15) . ?
C02U C03G 1.52(2) . ?
C02U C03E 1.533(18) . ?
C02V C035 1.509(18) . ?
C031 C03B 1.499(19) . ?
C032 C03C 1.48(2) . ?
C034 C03D 1.475(18) . ?
C036 C52 1.455(14) . ?
C037 C59 1.33(3) . ?
C037 C51 1.455(15) . ?
C037 C03R 1.539(15) . ?
C037 C03P 1.565(15) . ?
C037 C58 1.65(3) . ?
C037 C57 1.79(3) . ?
C03F C03O 1.51(2) . ?
O23 C43 1.31(2) . ?
O23 C45 1.41(3) . ?
C47 C43 1.46(3) . ?
C43 O25 1.17(2) . ?
C45 C46 1.48(4) . ?
C64 C65 1.476(18) . ?
N17 C65 1.160(18) . ?
Cl1 C66 1.820(15) . ?
Cl2 C66 1.725(16) . ?
Cl3 C66 1.713(19) . ?
O27 C67 1.428(18) 7_565 ?
O27 C67 1.428(18) . ?
O27 C70 1.437(19) . ?
O27 C70 1.437(19) 7_565 ?
O26 C67 1.141(17) . ?
C68 C67 1.501(18) . ?
C70 C69 1.53(2) . ?

loop_
_geom_torsion_atom_site_label_1
_geom_torsion_atom_site_label_2
_geom_torsion_atom_site_label_3
_geom_torsion_atom_site_label_4
_geom_torsion
_geom_torsion_site_symmetry_1
_geom_torsion_site_symmetry_2
_geom_torsion_site_symmetry_3
_geom_torsion_site_symmetry_4
_geom_torsion_publ_flag
C010 N16 C38 C01S -174.3(9) . . . . ?
Pd01 N16 C38 C01S 7.9(14) . . . . ?
Pd01 O20 C39 C01S 0.9(13) . . . . ?
Pd01 O20 C39 C017 -176.7(7) . . . . ?
C38 N16 C010 C01M 14.3(15) . . . . ?
Pd01 N16 C010 C01M -167.6(8) . . . . ?
C38 N16 C010 C40 -169.9(9) . . . . ?
Pd01 N16 C010 C40 8.1(10) . . . . ?
Pd01 O21 C40 C023 175.1(8) . . . . ?
Pd01 O21 C40 C010 -2.4(11) . . . . ?
C01M C010 C40 O21 172.2(9) . . . . ?
N16 C010 C40 O21 -3.8(13) . . . . ?
C01M C010 C40 C023 -5.5(14) . . . . ?
N16 C010 C40 C023 178.6(9) . . . . ?
Pd03 O19 C015 C01V -178.9(7) . . . . ?
Pd03 O19 C015 C01B 0.4(14) . . . . ?
C028 N15 C016 C01U 13.0(16) . . . . ?
Pd03 N15 C016 C01U -171.8(9) . . . . ?
C028 N15 C016 C019 -168.2(10) . . . . ?
Pd03 N15 C016 C019 7.0(11) . . . . ?
O20 C39 C017 C01L -172.3(10) . . . . ?
C01S C39 C017 C01L 9.9(15) . . . . ?
O20 C39 C017 C01V 9.4(15) . . . . ?
C01S C39 C017 C01V -168.4(9) . . . . ?
C01T N14 C018 C01X 17.0(16) . . . . ?
Pd02 N14 C018 C01X -170.2(8) . . . . ?
C01T N14 C018 C01I -166.5(10) . . . . ?
Pd02 N14 C018 C01I 6.2(10) . . . . ?
Pd03 O00J C019 C02A 176.5(9) . . . . ?
Pd03 O00J C019 C016 -2.0(12) . . . . ?
C01U C016 C019 O00J 175.5(10) . . . . ?
N15 C016 C019 O00J -3.3(14) . . . . ?
C01U C016 C019 C02A -3.1(16) . . . . ?
N15 C016 C019 C02A 178.1(9) . . . . ?
O19 C015 C01B C028 -6.0(16) . . . . ?
C01V C015 C01B C028 173.4(10) . . . . ?
O19 C015 C01B C02C 175.4(9) . . . . ?
C01V C015 C01B C02C -5.3(14) . . . . ?
Pd04 O00N C01D C71 -0.7(14) . . . . ?
Pd04 O00N C01D C01W 178.9(7) . . . . ?
C41 C71 C01D O00N -3.5(17) . . . . ?
C01Y C71 C01D O00N -179.8(10) . . . . ?
C41 C71 C01D C01W 176.9(10) . . . . ?
C01Y C71 C01D C01W 0.6(15) . . . . ?
C021 N00W C41 C71 -173.9(10) . . . . ?
Pd04 N00W C41 C71 8.0(15) . . . . ?
C01D C71 C41 N00W -0.4(17) . . . . ?
C01Y C71 C41 N00W 176.1(10) . . . . ?
Pd02 O00K C01I C01Z 173.8(8) . . . . ?
Pd02 O00K C01I C018 -4.0(11) . . . . ?
C01X C018 C01I O00K 175.1(9) . . . . ?
N14 C018 C01I O00K -1.4(13) . . . . ?
C01X C018 C01I C01Z -2.8(15) . . . . ?
N14 C018 C01I C01Z -179.3(9) . . . . ?
C39 C017 C01L C01R -1.8(17) . . . . ?
C01V C017 C01L C01R 176.5(10) . . . . ?
C40 C010 C01M C01C 3.4(15) . . . . ?
N16 C010 C01M C01C 178.9(9) . . . . ?
C027 C01C C01M C010 0.6(15) . . . . ?
C02T C01C C01M C010 -175.1(9) . . . . ?
C01W C01H C01N C01Y 0.0(16) . . . . ?
C01W C01H C01N C01K -171.6(10) . . . . ?
C02G C01K C01N C01Y 144.4(10) . . . . ?
C02N C01K C01N C01Y 23.5(15) . . . . ?
C02W C01K C01N C01Y -96.4(12) . . . . ?
C02G C01K C01N C01H -44.4(13) . . . . ?
C02N C01K C01N C01H -165.4(10) . . . . ?
C02W C01K C01N C01H 74.8(12) . . . . ?
C01S C01J C01R C01L 6.6(16) . . . . ?
C01S C01J C01R C02F -178.7(10) . . . . ?
C017 C01L C01R C01J -6.5(17) . . . . ?
C017 C01L C01R C02F 178.8(11) . . . . ?
N16 C38 C01S C01J -177.2(9) . . . . ?
N16 C38 C01S C39 5.5(16) . . . . ?
C01R C01J C01S C38 -176.1(10) . . . . ?
C01R C01J C01S C39 1.3(15) . . . . ?
O20 C39 C01S C38 -10.1(16) . . . . ?
C017 C39 C01S C38 167.5(9) . . . . ?
O20 C39 C01S C01J 172.6(9) . . . . ?
C017 C39 C01S C01J -9.8(14) . . . . ?
C018 N14 C01T C029 -171.9(10) . . . . ?
Pd02 N14 C01T C029 16.3(16) . . . . ?
C019 C016 C01U C022 1.5(16) . . . . ?
N15 C016 C01U C022 -179.8(9) . . . . ?
C025 C01O C01V C015 -1.3(15) . . . . ?
C025 C01O C01V C017 176.5(10) . . . . ?
O19 C015 C01V C01O -175.7(9) . . . . ?
C01B C015 C01V C01O 4.9(14) . . . . ?
O19 C015 C01V C017 6.5(14) . . . . ?
C01B C015 C01V C017 -172.9(9) . . . . ?
C01L C017 C01V C01O 129.0(11) . . . . ?
C39 C017 C01V C01O -52.7(14) . . . . ?
C01L C017 C01V C015 -53.2(14) . . . . ?
C39 C017 C01V C015 125.1(11) . . . . ?
C01N C01H C01W C01D 0.8(16) . . . . ?
C01N C01H C01W C01G 177.8(10) . . . . ?
O00N C01D C01W C01H 179.3(9) . . . . ?
C71 C01D C01W C01H -1.1(15) . . . . ?
O00N C01D C01W C01G 2.2(14) . . . . ?
C71 C01D C01W C01G -178.2(9) . . . . ?
C02Q C01G C01W C01H 139.3(11) . . . . ?
C026 C01G C01W C01H -41.3(15) . . . . ?
C02Q C01G C01W C01D -43.6(14) . . . . ?
C026 C01G C01W C01D 135.8(10) . . . . ?
C01I C018 C01X C024 2.3(15) . . . . ?
N14 C018 C01X C024 178.4(9) . . . . ?
C01H C01N C01Y C71 -0.5(16) . . . . ?
C01K C01N C01Y C71 171.0(10) . . . . ?
C41 C71 C01Y C01N -176.4(10) . . . . ?
C01D C71 C01Y C01N 0.2(16) . . . . ?
C024 C01A C01Z C01I 0.0(16) . . . . ?
O00K C01I C01Z C01A -176.2(9) . . . . ?
C018 C01I C01Z C01A 1.7(15) . . . . ?
C41 N00W C021 C02K 16.0(17) . . . . ?
Pd04 N00W C021 C02K -165.7(9) . . . . ?
C41 N00W C021 C02S -168.8(10) . . . . ?
Pd04 N00W C021 C02S 9.5(11) . . . . ?
C016 C01U C022 C02E 0.9(15) . . . . ?
C016 C01U C022 C02P -175.4(9) . . . . ?
O21 C40 C023 C027 -173.9(10) . . . . ?
C010 C40 C023 C027 3.6(15) . . . . ?
C018 C01X C024 C01A -0.5(15) . . . . ?
C018 C01X C024 C02P -177.8(9) . . . . ?
C01Z C01A C024 C01X -0.6(16) . . . . ?
C01Z C01A C024 C02P 176.6(9) . . . . ?
C01V C01O C025 C02C -2.1(16) . . . . ?
C01V C01O C025 C02U -177.4(10) . . . . ?
Pd02 O18 C026 C01G -171.5(7) . . . . ?
Pd02 O18 C026 C029 4.7(14) . . . . ?
C02Q C01G C026 O18 -169.9(9) . . . . ?
C01W C01G C026 O18 10.7(15) . . . . ?
C02Q C01G C026 C029 13.7(15) . . . . ?
C01W C01G C026 C029 -165.7(9) . . . . ?
C40 C023 C027 C01C 0.4(17) . . . . ?
C01M C01C C027 C023 -2.5(16) . . . . ?
C02T C01C C027 C023 172.8(10) . . . . ?
C016 N15 C028 C01B -173.7(10) . . . . ?
Pd03 N15 C028 C01B 11.8(15) . . . . ?
C02C C01B C028 N15 178.1(10) . . . . ?
C015 C01B C028 N15 -0.6(17) . . . . ?
N14 C01T C029 C02B 178.3(11) . . . . ?
N14 C01T C029 C026 3.7(19) . . . . ?
O18 C026 C029 C01T -15.0(17) . . . . ?
C01G C026 C029 C01T 161.3(10) . . . . ?
O18 C026 C029 C02B 170.6(10) . . . . ?
C01G C026 C029 C02B -13.1(15) . . . . ?
O00J C019 C02A C02E -176.2(10) . . . . ?
C016 C019 C02A C02E 2.3(16) . . . . ?
C01T C029 C02B C02O -172.3(11) . . . . ?
C026 C029 C02B C02O 2.6(17) . . . . ?
C01O C025 C02C C01B 1.7(17) . . . . ?
C02U C025 C02C C01B 177.1(11) . . . . ?
C028 C01B C02C C025 -176.7(11) . . . . ?
C015 C01B C02C C025 2.1(16) . . . . ?
C019 C02A C02E C022 0.0(17) . . . . ?
C01U C022 C02E C02A -1.7(16) . . . . ?
C02P C022 C02E C02A 174.4(10) . . . . ?
C01J C01R C02F C54 -47(2) . . . . ?
C01L C01R C02F C54 127(2) . . . . ?
C01J C01R C02F C03L 140.1(15) . . . . ?
C01L C01R C02F C03L -45.6(18) . . . . ?
C01J C01R C02F C56 -180(2) . . . . ?
C01L C01R C02F C56 -5(3) . . . . ?
C01J C01R C02F C03I 13.0(17) . . . . ?
C01L C01R C02F C03I -172.7(13) . . . . ?
C01J C01R C02F C03J -103.5(13) . . . . ?
C01L C01R C02F C03J 70.8(14) . . . . ?
C01J C01R C02F C55 67.5(19) . . . . ?
C01L C01R C02F C55 -118.2(18) . . . . ?
C02S C021 C02K C02D 4.1(17) . . . . ?
N00W C021 C02K C02D 178.9(10) . . . . ?
C02Z C02D C02K C021 2.4(16) . . . . ?
C02T C02D C02K C021 -172.9(10) . . . . ?
C029 C02B C02O C02Q 7.5(17) . . . . ?
C029 C02B C02O C037 -174.3(11) . . . . ?
F00A C02M C02P C01Q 66.3(11) . . . . ?
F009 C02M C02P C01Q -54.4(11) . . . . ?
F008 C02M C02P C01Q -174.5(8) . . . . ?
F00A C02M C02P C022 -175.3(9) . . . . ?
F009 C02M C02P C022 63.9(12) . . . . ?
F008 C02M C02P C022 -56.1(12) . . . . ?
F00A C02M C02P C024 -56.3(11) . . . . ?
F009 C02M C02P C024 -177.0(8) . . . . ?
F008 C02M C02P C024 62.9(11) . . . . ?
F005 C01Q C02P C02M -171.4(8) . . . . ?
F006 C01Q C02P C02M -51.0(11) . . . . ?
F00C C01Q C02P C02M 68.5(10) . . . . ?
F005 C01Q C02P C022 66.6(11) . . . . ?
F006 C01Q C02P C022 -173.0(8) . . . . ?
F00C C01Q C02P C022 -53.5(10) . . . . ?
F005 C01Q C02P C024 -52.9(11) . . . . ?
F006 C01Q C02P C024 67.5(11) . . . . ?
F00C C01Q C02P C024 -172.9(8) . . . . ?
C01U C022 C02P C02M 169.7(9) . . . . ?
C02E C022 C02P C02M -6.4(15) . . . . ?
C01U C022 C02P C01Q -71.3(11) . . . . ?
C02E C022 C02P C01Q 112.6(11) . . . . ?
C01U C022 C02P C024 51.5(13) . . . . ?
C02E C022 C02P C024 -124.6(11) . . . . ?
C01X C024 C02P C02M -79.0(11) . . . . ?
C01A C024 C02P C02M 103.8(12) . . . . ?
C01X C024 C02P C01Q 161.7(9) . . . . ?
C01A C024 C02P C01Q -15.5(14) . . . . ?
C01X C024 C02P C022 42.9(13) . . . . ?
C01A C024 C02P C022 -134.3(10) . . . . ?
C026 C01G C02Q C02O -3.9(16) . . . . ?
C01W C01G C02Q C02O 175.5(10) . . . . ?
C02B C02O C02Q C01G -6.9(17) . . . . ?
C037 C02O C02Q C01G 175.0(10) . . . . ?
Pd04 O17 C02S C02R 177.3(10) . . . . ?
Pd04 O17 C02S C021 -2.6(13) . . . . ?
C02Z C02R C02S O17 -172.4(11) . . . . ?
C02Z C02R C02S C021 7.5(18) . . . . ?
C02K C021 C02S O17 170.8(11) . . . . ?
N00W C021 C02S O17 -4.6(15) . . . . ?
C02K C021 C02S C02R -9.1(18) . . . . ?
N00W C021 C02S C02R 175.5(10) . . . . ?
C02Z C02D C02T C030 104.7(12) . . . . ?
C02K C02D C02T C030 -80.5(11) . . . . ?
C02Z C02D C02T C01C -131.5(11) . . . . ?
C02K C02D C02T C01C 43.3(13) . . . . ?
C02Z C02D C02T C02I -13.0(16) . . . . ?
C02K C02D C02T C02I 161.8(9) . . . . ?
C01M C01C C02T C02D 48.4(12) . . . . ?
C027 C01C C02T C02D -127.0(11) . . . . ?
C01M C01C C02T C030 168.3(10) . . . . ?
C027 C01C C02T C030 -7.1(16) . . . . ?
C01M C01C C02T C02I -73.5(13) . . . . ?
C027 C01C C02T C02I 111.1(12) . . . . ?
F00G C02I C02T C02D -170.9(9) . . . . ?
F00E C02I C02T C02D -51.3(13) . . . . ?
F00I C02I C02T C02D 69.2(13) . . . . ?
F00G C02I C02T C030 70.9(12) . . . . ?
F00E C02I C02T C030 -169.4(11) . . . . ?
F00I C02I C02T C030 -48.9(15) . . . . ?
F00G C02I C02T C01C -51.9(12) . . . . ?
F00E C02I C02T C01C 67.8(13) . . . . ?
F00I C02I C02T C01C -171.7(10) . . . . ?
C02C C025 C02U C02X -176.8(11) . . . . ?
C01O C025 C02U C02X -1.6(17) . . . . ?
C02C C025 C02U C03G 63.0(15) . . . . ?
C01O C025 C02U C03G -121.8(12) . . . . ?
C02C C025 C02U C03E -55.4(15) . . . . ?
C01O C025 C02U C03E 119.8(13) . . . . ?
C031 O15 C02V O014 -0.5(18) . . . . ?
C031 O15 C02V C035 -176.0(10) . . . . ?
C02S C02R C02Z C02D -1(2) . . . . ?
C02K C02D C02Z C02R -4.0(18) . . . . ?
C02T C02D C02Z C02R 170.8(11) . . . . ?
C02D C02T C030 F00M -52.3(12) . . . . ?
C01C C02T C030 F00M -172.4(10) . . . . ?
C02I C02T C030 F00M 69.1(14) . . . . ?
C02D C02T C030 F00L -173.2(8) . . . . ?
C01C C02T C030 F00L 66.6(12) . . . . ?
C02I C02T C030 F00L -51.8(13) . . . . ?
C02D C02T C030 F00F 65.9(13) . . . . ?
C01C C02T C030 F00F -54.2(15) . . . . ?
C02I C02T C030 F00F -172.7(11) . . . . ?
C02V O15 C031 C03B 91.9(14) . . . . ?
C03F O22 C032 O02J -1.0(19) . . . . ?
C03F O22 C032 C03C 179.1(12) . . . . ?
C02B C02O C037 C59 -3(3) . . . . ?
C02Q C02O C037 C59 176(3) . . . . ?
C02B C02O C037 C51 -179.0(15) . . . . ?
C02Q C02O C037 C51 -0.9(19) . . . . ?
C02B C02O C037 C03R -55.7(16) . . . . ?
C02Q C02O C037 C03R 122.4(14) . . . . ?
C02B C02O C037 C03P 57.0(16) . . . . ?
C02Q C02O C037 C03P -124.9(14) . . . . ?
C02B C02O C037 C58 141.4(15) . . . . ?
C02Q C02O C037 C58 -40.5(18) . . . . ?
C02B C02O C037 C57 -124.2(16) . . . . ?
C02Q C02O C037 C57 53.9(18) . . . . ?
C032 O22 C03F C03O -178.4(13) . . . . ?
C45 O23 C43 O25 4(4) . . . . ?
C45 O23 C43 C47 179(2) . . . . ?
C43 O23 C45 C46 175(2) . . . . ?
